data_4085571
loop_
_publ_author_name
'Izod, Keith'
'Wills, Corinne'
'El-Hamruni, Salima'
'Harrington, Ross W.'
'Waddell, Paul G.'
'Probert, Michael R.'

_publ_section_title
;
 Structural Diversity in Alkaline Earth Metal Complexes of a
 Phosphine-Borane-Stabilized 1,3-Dicarbanion
;
_journal_issue 11
_journal_name_full Organometallics
_journal_page_first 2406
_journal_paper_doi 10.1021/om501183p
_journal_volume 34
_journal_year 2015
_chemical_formula_moiety 'C36 H76 B2 Ca2 O2 P2 Si4'
_chemical_formula_sum 'C36 H76 B2 Ca2 O2 P2 Si4'
_chemical_formula_weight 817.04
_chemical_name_systematic
;
 ?
;
_space_group_crystal_system monoclinic
_space_group_IT_number 14
_space_group_name_Hall '-P 2yn'
_space_group_name_H-M_alt 'P 1 21/n 1'
_symmetry_space_group_name_Hall '-P 2yn'
_symmetry_space_group_name_H-M 'P 1 21/n 1'
_atom_sites_solution_hydrogens mixed
_atom_sites_solution_primary direct
_audit_creation_date 2014-11-20
_audit_creation_method
;
Olex2 1.2-alpha
(compiled 2014.11.18 svn.r3088 for OlexSys, GUI svn.r4945)
;
_cell_angle_alpha 90
_cell_angle_beta 101.401(5)
_cell_angle_gamma 90
_cell_formula_units_Z 2
_cell_length_a 10.4741(5)
_cell_length_b 13.8506(5)
_cell_length_c 16.9368(7)
_cell_measurement_reflns_used 4062
_cell_measurement_temperature 150.00
_cell_measurement_theta_max 29.5586
_cell_measurement_theta_min 2.8275
_cell_volume 2408.58(18)
_computing_cell_refinement
;
CrysAlisPro, Oxford Diffraction Ltd.,
Version 1.171.33.41 (release 06-05-2009 CrysAlis171 .NET)
(compiled May  6 2009,17:20:42)
;
_computing_data_collection
;
CrysAlisPro, Oxford Diffraction Ltd.,
Version 1.171.33.41 (release 06-05-2009 CrysAlis171 .NET)
(compiled May  6 2009,17:20:42)
;
_computing_data_reduction
;
CrysAlisPro, Oxford Diffraction Ltd.,
Version 1.171.33.41 (release 06-05-2009 CrysAlis171 .NET)
(compiled May  6 2009,17:20:42)
;
_computing_molecular_graphics 'Olex2 (Dolomanov et al., 2009)'
_computing_publication_material 'Olex2 (Dolomanov et al., 2009)'
_computing_structure_refinement 'XL (Sheldrick, 2008)'
_computing_structure_solution 'XS (Sheldrick, 2008)'
_diffrn_ambient_temperature 150.00
_diffrn_detector_area_resol_mean 10.3968
_diffrn_measured_fraction_theta_full 0.972
_diffrn_measured_fraction_theta_max 0.998
_diffrn_measurement_device_type 'Xcalibur, Atlas, Gemini ultra'
_diffrn_measurement_method '\f and \w scans'
_diffrn_radiation_monochromator graphite
_diffrn_radiation_type MoK\a
_diffrn_radiation_wavelength 0.71073
_diffrn_reflns_av_R_equivalents 0.0746
_diffrn_reflns_av_unetI/netI 0.1743
_diffrn_reflns_Laue_measured_fraction_full 0.972
_diffrn_reflns_Laue_measured_fraction_max 0.998
_diffrn_reflns_limit_h_max 10
_diffrn_reflns_limit_h_min -12
_diffrn_reflns_limit_k_max 16
_diffrn_reflns_limit_k_min -16
_diffrn_reflns_limit_l_max 20
_diffrn_reflns_limit_l_min -20
_diffrn_reflns_number 17338
_diffrn_reflns_point_group_measured_fraction_full 0.972
_diffrn_reflns_point_group_measured_fraction_max 0.998
_diffrn_reflns_theta_full 25.242
_diffrn_reflns_theta_max 25.000
_diffrn_reflns_theta_min 2.861
_diffrn_source 'Enhance (Mo) X-ray Source'
_diffrn_standards_number 0
_exptl_absorpt_coefficient_mu 0.430
_exptl_absorpt_correction_T_max 1.000
_exptl_absorpt_correction_T_min 0.78150
_exptl_absorpt_correction_type multi-scan
_exptl_absorpt_process_details
;
?CrysAlisPro, Oxford Diffraction Ltd.,
Version 1.171.33.41 (release 06-05-2009 CrysAlis171 .NET)
(compiled May  6 2009,17:20:42)
Empirical absorption correction using spherical harmonics,
 implemented in SCALE3 ABSPACK scaling algorithm.
;
_exptl_crystal_colour 'clear light colourless'
_exptl_crystal_colour_lustre clear
_exptl_crystal_colour_modifier light
_exptl_crystal_colour_primary colourless
_exptl_crystal_density_diffrn 1.127
_exptl_crystal_description block
_exptl_crystal_F_000 888
_exptl_crystal_size_max 0.22
_exptl_crystal_size_mid 0.2
_exptl_crystal_size_min 0.2
_refine_diff_density_max 0.432
_refine_diff_density_min -0.299
_refine_diff_density_rms 0.061
_refine_ls_extinction_method none
_refine_ls_goodness_of_fit_ref 0.823
_refine_ls_hydrogen_treatment mixed
_refine_ls_matrix_type full
_refine_ls_number_parameters 256
_refine_ls_number_reflns 4235
_refine_ls_number_restraints 0
_refine_ls_restrained_S_all 0.823
_refine_ls_R_factor_all 0.0865
_refine_ls_R_factor_gt 0.0446
_refine_ls_shift/su_max 0.001
_refine_ls_shift/su_mean 0.000
_refine_ls_structure_factor_coef Fsqd
_refine_ls_weighting_details 'w=1/[\s^2^(Fo^2^)+(0.0461P)^2^] where P=(Fo^2^+2Fc^2^)/3'
_refine_ls_weighting_scheme calc
_refine_ls_wR_factor_gt 0.0887
_refine_ls_wR_factor_ref 0.0947
_reflns_Friedel_coverage 0.000
_reflns_number_gt 2424
_reflns_number_total 4235
_reflns_threshold_expression 'I > 2\s(I)'
_cod_data_source_file om501183p_si_001.cif
_cod_data_source_block 2
_cod_depositor_comments 'Adding full bibliography for 4085571--4085574.cif.'
_cod_database_code 4085571
_shelxl_version_number 2014-3
_shelx_space_group_comment
;
The symmetry employed for this shelxl refinement is uniquely defined
by the following loop, which should always be used as a source of
symmetry information in preference to the above space-group names.
They are only intended as comments.
;
_shelx_estimated_absorpt_t_max 0.919
_shelx_estimated_absorpt_t_min 0.911
_olex2_refinement_description
;
1. Fixed Uiso
 At 1.2 times of:
  All C(H) groups, All C(H,H) groups
 At 1.5 times of:
  All C(H,H,H) groups
2.a Secondary CH2 refined with riding coordinates:
 C15(H15A,H15B), C17(H17A,H17B)
2.b Aromatic/amide H refined with riding coordinates:
 C2(H2), C3(H3), C4(H4), C5(H5), C6(H6)
2.c Idealised Me refined as rotating group:
 C9(H9A,H9B,H9C), C10(H10A,H10B,H10C), C12(H12A,H12B,H12C), C13(H13A,H13B,
 H13C), C14(H14A,H14B,H14C), C16(H16A,H16B,H16C), C18(H18A,H18B,H18C)
;
_olex2_submission_special_instructions 'No special instructions were received'

loop_
_space_group_symop_operation_xyz
'x, y, z'
'-x+1/2, y+1/2, -z+1/2'
'-x, -y, -z'
'x-1/2, -y-1/2, z-1/2'

loop_
_atom_site_label
_atom_site_type_symbol
_atom_site_fract_x
_atom_site_fract_y
_atom_site_fract_z
_atom_site_U_iso_or_equiv
_atom_site_adp_type
_atom_site_occupancy
_atom_site_site_symmetry_order
_atom_site_calc_flag
_atom_site_refinement_flags_posn
Ca1 Ca 0.39727(6) 0.42385(4) 0.53900(4) 0.02866(18) Uani 1 1 d .
P1 P 0.34823(8) 0.66173(5) 0.50720(5) 0.0287(2) Uani 1 1 d .
Si1 Si 0.18924(9) 0.50818(6) 0.38418(5) 0.0306(2) Uani 1 1 d .
Si2 Si 0.45312(9) 0.18565(6) 0.40956(5) 0.0327(2) Uani 1 1 d .
B1 B 0.3330(5) 0.5980(3) 0.6067(2) 0.0363(10) Uani 1 1 d .
H1A H 0.323(3) 0.648(2) 0.653(2) 0.053(10) Uiso 1 1 d .
H1B H 0.252(3) 0.541(2) 0.5923(17) 0.045(9) Uiso 1 1 d .
H1C H 0.432(3) 0.5601(19) 0.6278(16) 0.037(8) Uiso 1 1 d .
O1 O 0.3398(2) 0.34024(14) 0.64900(12) 0.0381(6) Uani 1 1 d .
C1 C 0.2137(3) 0.7479(2) 0.47911(18) 0.0303(8) Uani 1 1 d .
C2 C 0.1235(3) 0.7643(2) 0.52731(19) 0.0368(8) Uani 1 1 d .
H2 H 0.1272 0.7271 0.5748 0.044 Uiso 1 1 calc R
C3 C 0.0280(3) 0.8340(2) 0.5075(2) 0.0454(9) Uani 1 1 d .
H3 H -0.0313 0.8456 0.5422 0.054 Uiso 1 1 calc R
C4 C 0.0188(4) 0.8866(2) 0.4374(2) 0.0460(9) Uani 1 1 d .
H4 H -0.0476 0.9338 0.4233 0.055 Uiso 1 1 calc R
C5 C 0.1066(4) 0.8701(2) 0.3881(2) 0.0427(9) Uani 1 1 d .
H5 H 0.1010 0.9062 0.3399 0.051 Uiso 1 1 calc R
C6 C 0.2024(3) 0.8014(2) 0.40860(19) 0.0395(9) Uani 1 1 d .
H6 H 0.2620 0.7903 0.3739 0.047 Uiso 1 1 calc R
C7 C 0.3417(3) 0.5690(2) 0.43284(18) 0.0279(7) Uani 1 1 d .
H7 H 0.377(3) 0.5975(18) 0.3930(17) 0.024(8) Uiso 1 1 d .
C8 C 0.1604(4) 0.3910(3) 0.4351(3) 0.0403(9) Uani 1 1 d .
H8A H 0.142(3) 0.400(2) 0.485(2) 0.049(11) Uiso 1 1 d .
H8B H 0.224(4) 0.344(2) 0.432(2) 0.056(12) Uiso 1 1 d .
H8C H 0.081(4) 0.360(2) 0.4126(19) 0.043(10) Uiso 1 1 d .
C9 C 0.0330(3) 0.5756(2) 0.3775(2) 0.0481(9) Uani 1 1 d .
H9A H 0.0361 0.6353 0.3470 0.072 Uiso 1 1 calc GR
H9B H 0.0205 0.5913 0.4319 0.072 Uiso 1 1 calc GR
H9C H -0.0395 0.5354 0.3503 0.072 Uiso 1 1 calc GR
C10 C 0.2068(3) 0.4749(2) 0.27987(18) 0.0369(8) Uani 1 1 d .
H10A H 0.2087 0.5337 0.2479 0.055 Uiso 1 1 calc GR
H10B H 0.1330 0.4347 0.2548 0.055 Uiso 1 1 calc GR
H10C H 0.2881 0.4390 0.2822 0.055 Uiso 1 1 calc GR
C11 C 0.5044(3) 0.2774(2) 0.48799(19) 0.0313(8) Uani 1 1 d .
H11 H 0.508(3) 0.249(2) 0.5308(18) 0.038(10) Uiso 1 1 d .
C12 C 0.3313(4) 0.1062(2) 0.4423(2) 0.0574(11) Uani 1 1 d .
H12A H 0.2541 0.1442 0.4468 0.086 Uiso 1 1 calc GR
H12B H 0.3688 0.0779 0.4947 0.086 Uiso 1 1 calc GR
H12C H 0.3065 0.0546 0.4026 0.086 Uiso 1 1 calc GR
C13 C 0.5849(4) 0.1065(2) 0.3867(2) 0.0558(11) Uani 1 1 d .
H13A H 0.6309 0.0761 0.4365 0.084 Uiso 1 1 calc GR
H13B H 0.6463 0.1454 0.3634 0.084 Uiso 1 1 calc GR
H13C H 0.5469 0.0565 0.3483 0.084 Uiso 1 1 calc GR
C14 C 0.3774(4) 0.2408(2) 0.31086(19) 0.0563(11) Uani 1 1 d .
H14A H 0.2945 0.2711 0.3153 0.084 Uiso 1 1 calc GR
H14B H 0.3617 0.1906 0.2693 0.084 Uiso 1 1 calc GR
H14C H 0.4361 0.2897 0.2962 0.084 Uiso 1 1 calc GR
C15 C 0.3423(5) 0.3790(3) 0.7283(2) 0.0594(12) Uani 1 1 d .
H15A H 0.2932 0.3358 0.7581 0.071 Uiso 1 1 calc R
H15B H 0.2995 0.4431 0.7236 0.071 Uiso 1 1 calc R
C16 C 0.4756(5) 0.3884(3) 0.7725(3) 0.0870(15) Uani 1 1 d .
H16A H 0.4754 0.4127 0.8268 0.131 Uiso 1 1 calc GR
H16B H 0.5230 0.4335 0.7443 0.131 Uiso 1 1 calc GR
H16C H 0.5184 0.3251 0.7762 0.131 Uiso 1 1 calc GR
C17 C 0.2759(3) 0.2484(2) 0.63703(19) 0.0442(9) Uani 1 1 d .
H17A H 0.2584 0.2330 0.5788 0.053 Uiso 1 1 calc R
H17B H 0.1910 0.2531 0.6540 0.053 Uiso 1 1 calc R
C18 C 0.3519(4) 0.1680(2) 0.6818(2) 0.0645(12) Uani 1 1 d .
H18A H 0.3039 0.1074 0.6695 0.097 Uiso 1 1 calc GR
H18B H 0.3653 0.1807 0.7398 0.097 Uiso 1 1 calc GR
H18C H 0.4365 0.1630 0.6657 0.097 Uiso 1 1 calc GR

loop_
_atom_site_aniso_label
_atom_site_aniso_U_11
_atom_site_aniso_U_22
_atom_site_aniso_U_33
_atom_site_aniso_U_23
_atom_site_aniso_U_13
_atom_site_aniso_U_12
Ca1 0.0332(4) 0.0302(3) 0.0235(4) 0.0005(3) 0.0079(3) -0.0040(3)
P1 0.0350(5) 0.0291(4) 0.0231(4) -0.0005(4) 0.0083(4) -0.0026(4)
Si1 0.0303(6) 0.0335(5) 0.0277(5) -0.0012(4) 0.0053(4) -0.0025(4)
Si2 0.0425(6) 0.0276(5) 0.0268(5) -0.0009(4) 0.0039(4) -0.0027(4)
B1 0.053(3) 0.034(2) 0.024(2) 0.0003(18) 0.014(2) -0.003(2)
O1 0.0530(16) 0.0387(12) 0.0243(12) -0.0009(10) 0.0116(11) -0.0085(11)
C1 0.035(2) 0.0276(16) 0.0298(18) -0.0087(14) 0.0101(16) -0.0062(15)
C2 0.039(2) 0.0368(19) 0.035(2) -0.0024(15) 0.0087(17) -0.0028(17)
C3 0.041(2) 0.054(2) 0.044(2) -0.0155(19) 0.0136(19) 0.0020(19)
C4 0.041(2) 0.038(2) 0.055(3) -0.0111(18) 0.001(2) 0.0062(17)
C5 0.048(2) 0.0361(19) 0.044(2) 0.0050(16) 0.0089(19) 0.0035(18)
C6 0.044(2) 0.0408(19) 0.036(2) 0.0014(16) 0.0128(17) 0.0032(18)
C7 0.033(2) 0.0297(17) 0.0230(17) -0.0008(14) 0.0116(15) -0.0049(15)
C8 0.039(3) 0.044(2) 0.038(2) -0.0022(18) 0.008(2) -0.013(2)
C9 0.033(2) 0.052(2) 0.060(2) -0.0101(19) 0.0093(18) -0.0038(18)
C10 0.041(2) 0.0377(18) 0.0295(19) 0.0006(15) 0.0002(16) -0.0039(16)
C11 0.042(2) 0.0355(18) 0.0165(18) 0.0044(15) 0.0064(16) -0.0048(16)
C12 0.071(3) 0.052(2) 0.050(2) -0.0164(18) 0.015(2) -0.024(2)
C13 0.064(3) 0.047(2) 0.053(2) -0.0220(18) 0.003(2) 0.0024(19)
C14 0.095(3) 0.038(2) 0.029(2) -0.0021(16) -0.002(2) 0.003(2)
C15 0.096(4) 0.052(2) 0.033(2) 0.0030(18) 0.019(2) -0.006(2)
C16 0.108(4) 0.105(4) 0.043(3) 0.002(2) 0.001(3) -0.022(3)
C17 0.057(3) 0.040(2) 0.039(2) 0.0045(16) 0.0168(18) -0.0088(19)
C18 0.089(3) 0.044(2) 0.065(3) 0.016(2) 0.027(2) 0.011(2)

loop_
_atom_type_symbol
_atom_type_description
_atom_type_scat_dispersion_real
_atom_type_scat_dispersion_imag
_atom_type_scat_source
C C 0.0033 0.0016 'International Tables Vol C Tables 4.2.6.8 and 6.1.1.4'
H H 0.0000 0.0000 'International Tables Vol C Tables 4.2.6.8 and 6.1.1.4'
B B 0.0013 0.0007 'International Tables Vol C Tables 4.2.6.8 and 6.1.1.4'
Si Si 0.0817 0.0704 'International Tables Vol C Tables 4.2.6.8 and 6.1.1.4'
P P 0.1023 0.0942 'International Tables Vol C Tables 4.2.6.8 and 6.1.1.4'
Ca Ca 0.2262 0.3064 'International Tables Vol C Tables 4.2.6.8 and 6.1.1.4'
O O 0.0106 0.0060 'International Tables Vol C Tables 4.2.6.8 and 6.1.1.4'

loop_
_geom_angle_atom_site_label_1
_geom_angle_atom_site_label_2
_geom_angle_atom_site_label_3
_geom_angle
_geom_angle_site_symmetry_1
_geom_angle_site_symmetry_3
Ca1 Ca1 H1B 102.1(7) 3_666 .
Ca1 Ca1 H1C 74.3(7) 3_666 .
Ca1 Ca1 H8A 127.1(7) 3_666 .
Ca1 Ca1 H8B 113.6(8) 3_666 .
Ca1 Ca1 H11 102.8(7) 3_666 .
P1 Ca1 Ca1 60.92(2) 3_666 3_666
P1 Ca1 Ca1 55.09(2) . 3_666
P1 Ca1 P1 116.01(2) 3_666 .
P1 Ca1 Si1 113.36(3) 3_666 .
P1 Ca1 H1B 159.0(7) 3_666 .
P1 Ca1 H1B 48.7(7) . .
P1 Ca1 H1C 47.8(7) . .
P1 Ca1 H1C 114.9(8) 3_666 .
P1 Ca1 H8A 135.0(8) 3_666 .
P1 Ca1 H8A 87.6(7) . .
P1 Ca1 H8B 100.1(9) 3_666 .
P1 Ca1 H8B 104.3(8) . .
P1 Ca1 H11 157.5(7) . .
P1 Ca1 H11 42.0(7) 3_666 .
Si1 Ca1 Ca1 80.93(3) . 3_666
Si1 Ca1 P1 57.71(2) . .
Si1 Ca1 H1B 72.8(7) . .
Si1 Ca1 H1C 102.5(7) . .
Si1 Ca1 H8A 46.3(7) . .
Si1 Ca1 H8B 47.1(8) . .
Si1 Ca1 H11 120.2(6) . .
B1 Ca1 Ca1 81.35(9) . 3_666
B1 Ca1 P1 35.16(8) . .
B1 Ca1 P1 134.95(10) . 3_666
B1 Ca1 Si1 81.11(9) . .
B1 Ca1 H1B 24.1(7) . .
B1 Ca1 H1C 24.0(7) . .
B1 Ca1 H8A 86.7(7) . .
B1 Ca1 H8B 118.0(9) . .
B1 Ca1 H11 158.6(6) . .
H1B Ca1 H1C 45.0(10) . .
H1B Ca1 H8A 64.4(10) . .
H1B Ca1 H8B 98.2(11) . .
H1B Ca1 H11 153.5(10) . .
H1C Ca1 H8A 109.3(11) . .
H1C Ca1 H8B 142.0(12) . .
H1C Ca1 H11 136.5(10) . .
O1 Ca1 Ca1 150.75(6) . 3_666
O1 Ca1 P1 111.70(6) . 3_666
O1 Ca1 P1 123.39(6) . .
O1 Ca1 Si1 124.85(6) . .
O1 Ca1 B1 88.86(9) . .
O1 Ca1 H1B 76.5(7) . .
O1 Ca1 H1C 85.5(6) . .
O1 Ca1 C7 146.90(9) . .
O1 Ca1 C7 106.65(9) . 3_666
O1 Ca1 C8 94.81(10) . .
O1 Ca1 H8A 79.3(8) . .
O1 Ca1 H8B 95.3(8) . .
O1 Ca1 C11 94.28(9) . .
O1 Ca1 H11 77.3(7) . .
C7 Ca1 Ca1 49.89(7) . 3_666
C7 Ca1 Ca1 49.89(7) 3_666 3_666
C7 Ca1 P1 34.56(6) 3_666 3_666
C7 Ca1 P1 32.04(6) . .
C7 Ca1 P1 96.33(7) 3_666 .
C7 Ca1 P1 101.38(7) . 3_666
C7 Ca1 Si1 34.36(7) . .
C7 Ca1 Si1 128.50(7) 3_666 .
C7 Ca1 B1 102.33(12) 3_666 .
C7 Ca1 B1 65.95(10) . .
C7 Ca1 H1B 125.4(7) 3_666 .
C7 Ca1 H1B 72.0(6) . .
C7 Ca1 H1C 79.4(7) . .
C7 Ca1 H1C 80.6(8) 3_666 .
C7 Ca1 C7 99.78(9) 3_666 .
C7 Ca1 C8 150.35(11) 3_666 .
C7 Ca1 C8 69.54(10) . .
C7 Ca1 H8A 78.2(7) . .
C7 Ca1 H8A 169.1(8) 3_666 .
C7 Ca1 H8B 134.3(9) 3_666 .
C7 Ca1 H8B 79.6(7) . .
C7 Ca1 H11 67.0(6) 3_666 .
C7 Ca1 H11 132.5(7) . .
C8 Ca1 Ca1 113.77(8) . 3_666
C8 Ca1 P1 88.28(8) . .
C8 Ca1 P1 118.28(10) . 3_666
C8 Ca1 Si1 35.19(7) . .
C8 Ca1 B1 98.22(13) . .
C8 Ca1 H1B 78.8(7) . .
C8 Ca1 H1C 122.1(8) . .
C8 Ca1 H8A 19.2(8) . .
C8 Ca1 H8B 19.8(8) . .
C8 Ca1 H11 99.2(6) . .
H8A Ca1 H8B 34.9(11) . .
H8A Ca1 H11 106.3(9) . .
H8B Ca1 H11 80.0(10) . .
C11 Ca1 Ca1 90.41(8) . 3_666
C11 Ca1 P1 33.59(7) . 3_666
C11 Ca1 P1 142.09(8) . .
C11 Ca1 Si1 106.26(8) . .
C11 Ca1 B1 168.04(12) . .
C11 Ca1 H1B 167.0(7) . .
C11 Ca1 H1C 144.8(8) . .
C11 Ca1 C7 65.71(10) . 3_666
C11 Ca1 C7 114.87(10) . .
C11 Ca1 C8 93.02(12) . .
C11 Ca1 H8A 105.2(7) . .
C11 Ca1 H8B 73.2(9) . .
C11 Ca1 H11 17.6(6) . .
Ca1 P1 Ca1 63.99(2) 3_666 .
B1 P1 Ca1 56.65(12) . .
B1 P1 Ca1 105.29(14) . 3_666
C1 P1 Ca1 145.39(10) . 3_666
C1 P1 Ca1 139.78(10) . .
C1 P1 B1 109.30(17) . .
C7 P1 Ca1 58.17(11) . 3_666
C7 P1 Ca1 52.62(10) . .
C7 P1 B1 106.67(16) . .
C7 P1 C1 111.30(14) . .
C11 P1 Ca1 111.10(11) 3_666 .
C11 P1 Ca1 53.87(10) 3_666 3_666
C11 P1 B1 113.79(18) 3_666 .
C11 P1 C1 108.93(14) 3_666 .
C11 P1 C7 106.83(15) 3_666 .
C7 Si1 Ca1 54.99(10) . .
C7 Si1 C8 112.91(17) . .
C7 Si1 C9 117.93(14) . .
C7 Si1 C10 107.19(15) . .
C8 Si1 Ca1 57.94(13) . .
C9 Si1 Ca1 131.50(12) . .
C9 Si1 C8 103.86(18) . .
C9 Si1 C10 108.36(16) . .
C10 Si1 Ca1 119.63(11) . .
C10 Si1 C8 105.94(17) . .
C11 Si2 C12 108.32(15) . .
C11 Si2 C13 115.71(16) . .
C11 Si2 C14 112.07(15) . .
C12 Si2 C13 107.20(17) . .
C12 Si2 C14 108.37(19) . .
C13 Si2 C14 104.86(18) . .
Ca1 B1 H1A 157.4(17) . .
Ca1 B1 H1B 63.0(14) . .
Ca1 B1 H1C 57.5(13) . .
P1 B1 Ca1 88.19(14) . .
P1 B1 H1A 112.5(17) . .
P1 B1 H1B 108.3(14) . .
P1 B1 H1C 104.6(14) . .
H1A B1 H1B 115(2) . .
H1A B1 H1C 106(2) . .
H1B B1 H1C 109.3(19) . .
C15 O1 Ca1 126.14(19) . .
C17 O1 Ca1 120.44(17) . .
C17 O1 C15 112.6(2) . .
C2 C1 P1 122.2(2) . .
C2 C1 C6 117.8(3) . .
C6 C1 P1 120.0(2) . .
C1 C2 H2 119.4 . .
C3 C2 C1 121.1(3) . .
C3 C2 H2 119.4 . .
C2 C3 H3 119.9 . .
C4 C3 C2 120.1(3) . .
C4 C3 H3 119.9 . .
C3 C4 H4 120.3 . .
C5 C4 C3 119.5(3) . .
C5 C4 H4 120.3 . .
C4 C5 H5 119.9 . .
C6 C5 C4 120.2(3) . .
C6 C5 H5 119.9 . .
C1 C6 H6 119.4 . .
C5 C6 C1 121.3(3) . .
C5 C6 H6 119.4 . .
Ca1 C7 Ca1 80.22(9) 3_666 .
Ca1 C7 H7 64.6(17) 3_666 .
Ca1 C7 H7 138.3(17) . .
P1 C7 Ca1 87.28(12) . 3_666
P1 C7 Ca1 95.34(13) . .
P1 C7 Si1 123.35(18) . .
P1 C7 H7 104.1(16) . .
Si1 C7 Ca1 90.65(12) . .
Si1 C7 Ca1 148.90(15) . 3_666
Si1 C7 H7 107.8(17) . .
Ca1 C8 H8A 73(2) . .
Ca1 C8 H8B 66(2) . .
Ca1 C8 H8C 158.9(19) . .
Si1 C8 Ca1 86.87(14) . .
Si1 C8 H8A 113(2) . .
Si1 C8 H8B 113(2) . .
Si1 C8 H8C 114.2(19) . .
H8A C8 H8B 115(3) . .
H8A C8 H8C 96(3) . .
H8B C8 H8C 104(3) . .
Si1 C9 H9A 109.5 . .
Si1 C9 H9B 109.5 . .
Si1 C9 H9C 109.5 . .
H9A C9 H9B 109.5 . .
H9A C9 H9C 109.5 . .
H9B C9 H9C 109.5 . .
Si1 C10 H10A 109.5 . .
Si1 C10 H10B 109.5 . .
Si1 C10 H10C 109.5 . .
H10A C10 H10B 109.5 . .
H10A C10 H10C 109.5 . .
H10B C10 H10C 109.5 . .
Ca1 C11 H11 92(2) . .
P1 C11 Ca1 92.53(12) 3_666 .
P1 C11 Si2 119.74(18) 3_666 .
P1 C11 H11 108(2) 3_666 .
Si2 C11 Ca1 135.14(17) . .
Si2 C11 H11 105(2) . .
Si2 C12 H12A 109.5 . .
Si2 C12 H12B 109.5 . .
Si2 C12 H12C 109.5 . .
H12A C12 H12B 109.5 . .
H12A C12 H12C 109.5 . .
H12B C12 H12C 109.5 . .
Si2 C13 H13A 109.5 . .
Si2 C13 H13B 109.5 . .
Si2 C13 H13C 109.5 . .
H13A C13 H13B 109.5 . .
H13A C13 H13C 109.5 . .
H13B C13 H13C 109.5 . .
Si2 C14 H14A 109.5 . .
Si2 C14 H14B 109.5 . .
Si2 C14 H14C 109.5 . .
H14A C14 H14B 109.5 . .
H14A C14 H14C 109.5 . .
H14B C14 H14C 109.5 . .
O1 C15 H15A 109.5 . .
O1 C15 H15B 109.5 . .
O1 C15 C16 110.6(4) . .
H15A C15 H15B 108.1 . .
C16 C15 H15A 109.5 . .
C16 C15 H15B 109.5 . .
C15 C16 H16A 109.5 . .
C15 C16 H16B 109.5 . .
C15 C16 H16C 109.5 . .
H16A C16 H16B 109.5 . .
H16A C16 H16C 109.5 . .
H16B C16 H16C 109.5 . .
O1 C17 H17A 108.8 . .
O1 C17 H17B 108.8 . .
O1 C17 C18 113.9(3) . .
H17A C17 H17B 107.7 . .
C18 C17 H17A 108.8 . .
C18 C17 H17B 108.8 . .
C17 C18 H18A 109.5 . .
C17 C18 H18B 109.5 . .
C17 C18 H18C 109.5 . .
H18A C18 H18B 109.5 . .
H18A C18 H18C 109.5 . .
H18B C18 H18C 109.5 . .

loop_
_geom_bond_atom_site_label_1
_geom_bond_atom_site_label_2
_geom_bond_distance
_geom_bond_site_symmetry_2
Ca1 Ca1 3.4568(12) 3_666
Ca1 P1 3.3616(10) .
Ca1 P1 3.1540(11) 3_666
Ca1 Si1 3.2754(11) .
Ca1 B1 2.809(4) .
Ca1 H1B 2.51(3) .
Ca1 H1C 2.40(3) .
Ca1 O1 2.370(2) .
Ca1 C7 2.683(3) 3_666
Ca1 C7 2.683(3) .
Ca1 C8 2.780(4) .
Ca1 H8A 2.67(3) .
Ca1 H8B 2.55(3) .
Ca1 C11 2.550(3) .
Ca1 H11 2.71(3) .
P1 Ca1 3.1540(11) 3_666
P1 B1 1.937(4) .
P1 C1 1.836(3) .
P1 C7 1.791(3) .
P1 C11 1.747(3) 3_666
Si1 C7 1.849(3) .
Si1 C8 1.890(4) .
Si1 C9 1.868(3) .
Si1 C10 1.870(3) .
Si2 C11 1.840(3) .
Si2 C12 1.850(4) .
Si2 C13 1.862(4) .
Si2 C14 1.866(3) .
B1 H1A 1.06(3) .
B1 H1B 1.15(3) .
B1 H1C 1.15(3) .
O1 C15 1.442(4) .
O1 C17 1.433(4) .
C1 C2 1.384(4) .
C1 C6 1.391(4) .
C2 H2 0.9500 .
C2 C3 1.382(4) .
C3 H3 0.9500 .
C3 C4 1.380(5) .
C4 H4 0.9500 .
C4 C5 1.378(5) .
C5 H5 0.9500 .
C5 C6 1.377(4) .
C6 H6 0.9500 .
C7 Ca1 2.683(3) 3_666
C7 H7 0.92(3) .
C8 H8A 0.91(4) .
C8 H8B 0.95(4) .
C8 H8C 0.95(4) .
C9 H9A 0.9800 .
C9 H9B 0.9800 .
C9 H9C 0.9800 .
C10 H10A 0.9800 .
C10 H10B 0.9800 .
C10 H10C 0.9800 .
C11 P1 1.747(3) 3_666
C11 H11 0.82(3) .
C12 H12A 0.9800 .
C12 H12B 0.9800 .
C12 H12C 0.9800 .
C13 H13A 0.9800 .
C13 H13B 0.9800 .
C13 H13C 0.9800 .
C14 H14A 0.9800 .
C14 H14B 0.9800 .
C14 H14C 0.9800 .
C15 H15A 0.9900 .
C15 H15B 0.9900 .
C15 C16 1.454(6) .
C16 H16A 0.9800 .
C16 H16B 0.9800 .
C16 H16C 0.9800 .
C17 H17A 0.9900 .
C17 H17B 0.9900 .
C17 C18 1.486(4) .
C18 H18A 0.9800 .
C18 H18B 0.9800 .
C18 H18C 0.9800 .

loop_
_geom_torsion_atom_site_label_1
_geom_torsion_atom_site_label_2
_geom_torsion_atom_site_label_3
_geom_torsion_atom_site_label_4
_geom_torsion
_geom_torsion_site_symmetry_1
_geom_torsion_site_symmetry_4
Ca1 P1 C1 C2 -174.78(17) 3_666 .
Ca1 P1 C1 C2 64.0(3) . .
Ca1 P1 C1 C6 -118.0(2) . .
Ca1 P1 C1 C6 3.2(3) 3_666 .
Ca1 P1 C7 Ca1 -79.91(9) . 3_666
Ca1 P1 C7 Ca1 79.91(9) 3_666 .
Ca1 P1 C7 Si1 94.3(2) . .
Ca1 P1 C7 Si1 174.2(2) 3_666 .
Ca1 Si1 C7 Ca1 71.9(3) . 3_666
Ca1 Si1 C7 P1 -96.8(2) . .
Ca1 O1 C15 C16 -73.6(4) . .
Ca1 O1 C17 C18 117.9(3) . .
P1 C1 C2 C3 175.8(2) . .
P1 C1 C6 C5 -176.6(2) . .
B1 P1 C1 C2 3.2(3) . .
B1 P1 C1 C6 -178.8(3) . .
B1 P1 C7 Ca1 -18.03(19) . .
B1 P1 C7 Ca1 -97.94(17) . 3_666
B1 P1 C7 Si1 76.3(2) . .
C1 P1 C7 Ca1 142.91(11) . 3_666
C1 P1 C7 Ca1 -137.18(12) . .
C1 P1 C7 Si1 -42.9(2) . .
C1 C2 C3 C4 2.0(5) . .
C2 C1 C6 C5 1.4(5) . .
C2 C3 C4 C5 -1.0(5) . .
C3 C4 C5 C6 0.2(5) . .
C4 C5 C6 C1 -0.5(5) . .
C6 C1 C2 C3 -2.2(5) . .
C7 P1 C1 C2 120.8(3) . .
C7 P1 C1 C6 -61.3(3) . .
C7 Si1 C8 Ca1 -1.69(19) . .
C8 Si1 C7 Ca1 73.7(3) . 3_666
C8 Si1 C7 Ca1 1.75(19) . .
C8 Si1 C7 P1 -95.1(2) . .
C9 Si1 C7 Ca1 -165.1(3) . 3_666
C9 Si1 C7 Ca1 122.97(15) . .
C9 Si1 C7 P1 26.1(3) . .
C9 Si1 C8 Ca1 -130.59(14) . .
C10 Si1 C7 Ca1 -114.53(12) . .
C10 Si1 C7 Ca1 -42.6(3) . 3_666
C10 Si1 C7 P1 148.64(19) . .
C10 Si1 C8 Ca1 115.33(14) . .
C11 P1 C1 C2 -121.7(3) 3_666 .
C11 P1 C1 C6 56.3(3) 3_666 .
C11 P1 C7 Ca1 24.11(15) 3_666 3_666
C11 P1 C7 Ca1 104.01(14) 3_666 .
C11 P1 C7 Si1 -161.68(19) 3_666 .
C12 Si2 C11 Ca1 -70.2(3) . .
C12 Si2 C11 P1 159.6(2) . 3_666
C13 Si2 C11 Ca1 169.5(2) . .
C13 Si2 C11 P1 39.2(3) . 3_666
C14 Si2 C11 Ca1 49.3(3) . .
C14 Si2 C11 P1 -80.9(3) . 3_666
C15 O1 C17 C18 -72.0(4) . .
C17 O1 C15 C16 116.9(3) . .
